data_2203222
loop_
_publ_author_name
'Britton, Doyle'

_publ_section_title
;
 2,5,6-Trichloro-4-iodoisophthalonitrile
;
_journal_issue 2
_journal_name_full 'Acta Crystallographica Section E'
_journal_page_first o184
_journal_page_last o186
_journal_paper_doi 10.1107/S1600536804000133
_journal_volume 60
_journal_year 2004
_chemical_formula_iupac 'C8 Cl3 I N2'
_chemical_formula_moiety 'C8 Cl3 I N2'
_chemical_formula_sum 'C8 Cl3 I N2'
_chemical_formula_weight 357.35
_chemical_name_systematic
;
2,5,6-trichloro-4-iodoisophthalonitrile
;
_space_group_IT_number 96
_symmetry_cell_setting tetragonal
_symmetry_space_group_name_Hall 'P 4nw 2abw'
_symmetry_space_group_name_H-M 'P 43 21 2'
_atom_sites_solution_primary direct
_atom_sites_solution_secondary difmap
_audit_creation_method SHELXTL
_cell_angle_alpha 90.00
_cell_angle_beta 90.00
_cell_angle_gamma 90.00
_cell_formula_units_Z 8
_cell_length_a 6.3657(16)
_cell_length_b 6.3657(16)
_cell_length_c 52.125(13)
_cell_measurement_reflns_used 900
_cell_measurement_temperature 297(2)
_cell_measurement_theta_max 29.5
_cell_measurement_theta_min 3.2
_cell_volume 2112.2(9)
_computing_cell_refinement 'SAINT (Siemens, 1995)'
_computing_data_collection 'SMART (Siemens, 1995)'
_computing_data_reduction SAINT
_computing_molecular_graphics SHELXTL
_computing_publication_material SHELXTL
_computing_structure_refinement SHELXTL
_computing_structure_solution 'SHELXTL (Sheldrick, 1994)'
_diffrn_ambient_temperature 293(2)
_diffrn_measured_fraction_theta_full 0.998
_diffrn_measured_fraction_theta_max 0.998
_diffrn_measurement_device_type
;
Siemens SMART area-detector
;
_diffrn_measurement_method \w
_diffrn_radiation_monochromator graphite
_diffrn_radiation_source 'fine-focus sealed tube'
_diffrn_radiation_type MoK\a
_diffrn_radiation_wavelength 0.71073
_diffrn_reflns_av_R_equivalents 0.098
_diffrn_reflns_av_sigmaI/netI 0.058
_diffrn_reflns_limit_h_max 7
_diffrn_reflns_limit_h_min -7
_diffrn_reflns_limit_k_max 7
_diffrn_reflns_limit_k_min -7
_diffrn_reflns_limit_l_max 61
_diffrn_reflns_limit_l_min -61
_diffrn_reflns_number 18634
_diffrn_reflns_theta_full 25.04
_diffrn_reflns_theta_max 25.04
_diffrn_reflns_theta_min 3.13
_diffrn_standards_decay_% <1
_diffrn_standards_number 0
_exptl_absorpt_coefficient_mu 3.748
_exptl_absorpt_correction_T_max 0.96
_exptl_absorpt_correction_T_min 0.70
_exptl_absorpt_correction_type analytical
_exptl_absorpt_process_details
;
(XPREP in SHELXTL; Sheldrick, 1994)
;
_exptl_crystal_colour colorless
_exptl_crystal_density_diffrn 2.247
_exptl_crystal_density_meas ?
_exptl_crystal_density_method .
_exptl_crystal_description plate
_exptl_crystal_F_000 1328
_exptl_crystal_size_max 0.15
_exptl_crystal_size_mid 0.10
_exptl_crystal_size_min 0.01
_refine_diff_density_max 0.43
_refine_diff_density_min -0.48
_refine_ls_abs_structure_details 'Flack (1983)'
_refine_ls_abs_structure_Flack -0.02(8)
_refine_ls_extinction_expression Fc^*^=kFc[1+0.001xFc^2^\l^3^/sin(2\q)]^-1/4^
_refine_ls_extinction_method none
_refine_ls_goodness_of_fit_ref 1.16
_refine_ls_matrix_type full
_refine_ls_number_parameters 171
_refine_ls_number_reflns 1872
_refine_ls_number_restraints 34
_refine_ls_restrained_S_all 1.15
_refine_ls_R_factor_all 0.069
_refine_ls_R_factor_gt 0.050
_refine_ls_shift/su_max 0.02
_refine_ls_shift/su_mean 0.002
_refine_ls_structure_factor_coef Fsqd
_refine_ls_weighting_details 'calc w = 1/[\s^2^(Fo^2^)+(0.0065P)^2^+9.13P] where P = (Fo^2^+2Fc^2^)/3'
_refine_ls_weighting_scheme calc
_refine_ls_wR_factor_gt 0.092
_refine_ls_wR_factor_ref 0.095
_reflns_number_gt 1406
_reflns_number_total 1872
_reflns_threshold_expression I>2\s(I)
_cod_data_source_file om6205.cif
_cod_data_source_block I
_cod_original_sg_symbol_Hall 'P  4nw  2abw'
_cod_database_code 2203222
_cod_database_fobs_code 2203222

loop_
_symmetry_equiv_pos_as_xyz
'x, y, z'
'-x, -y, z+1/2'
'-y+1/2, x+1/2, z+3/4'
'y+1/2, -x+1/2, z+1/4'
'-x+1/2, y+1/2, -z+3/4'
'x+1/2, -y+1/2, -z+1/4'
'y, x, -z'
'-y, -x, -z+1/2'

loop_
_atom_site_label
_atom_site_fract_x
_atom_site_fract_y
_atom_site_fract_z
_atom_site_U_iso_or_equiv
_atom_site_adp_type
_atom_site_calc_flag
_atom_site_refinement_flags
_atom_site_occupancy
_atom_site_disorder_assembly
_atom_site_disorder_group
_atom_site_type_symbol
I14 0.9309(4) 0.5301(4) 0.01496(4) 0.0555(4) Uani d PD 0.735(3) A 1 I
Cl12 0.2249(13) 0.4964(10) 0.0825(3) 0.052(2) Uani d PD 0.735(3) A 1 Cl
Cl15 1.032(3) 0.972(3) 0.0481(5) 0.0669(14) Uani d PD 0.735(3) A 1 Cl
Cl16 0.751(3) 1.145(3) 0.0930(4) 0.0531(19) Uani d PD 0.735(3) A 1 Cl
N11 0.303(4) 0.932(6) 0.1248(5) 0.070(7) Uani d PD 0.735(3) A 1 N
C17 0.394(3) 0.883(4) 0.1078(6) 0.042(4) Uani d PD 0.735(3) A 1 C
N13 0.434(4) 0.210(4) 0.0313(8) 0.066(5) Uani d PD 0.735(3) A 1 N
C18 0.494(3) 0.365(3) 0.0405(5) 0.045(4) Uani d PD 0.735(3) A 1 C
C11 0.511(2) 0.807(2) 0.0851(4) 0.036(2) Uani d PD 0.735(3) A 1 C
C12 0.447(2) 0.630(2) 0.0726(4) 0.042(3) Uani d PD 0.735(3) A 1 C
C13 0.563(3) 0.549(3) 0.0524(4) 0.043(3) Uani d PD 0.735(3) A 1 C
C14 0.747(3) 0.657(2) 0.0450(3) 0.045(3) Uani d PD 0.735(3) A 1 C
C15 0.808(2) 0.844(2) 0.0569(4) 0.041(3) Uani d PD 0.735(3) A 1 C
C16 0.691(3) 0.915(3) 0.0780(4) 0.044(3) Uani d PD 0.735(3) A 1 C
I24 0.783(3) 1.160(2) 0.0972(3) 0.0531(19) Uani d PD 0.265(3) A 2 I
Cl22 0.247(4) 0.449(4) 0.0835(8) 0.052(2) Uani d PD 0.265(3) A 2 Cl
Cl25 1.034(9) 0.945(9) 0.0468(13) 0.0669(14) Uani d PD 0.265(3) A 2 Cl
Cl26 0.895(5) 0.530(5) 0.0191(5) 0.0555(4) Uani d PD 0.265(3) A 2 Cl
N21 0.481(13) 0.174(11) 0.030(2) 0.066(5) Uani d PD 0.265(3) A 2 N
C27 0.518(8) 0.326(8) 0.0391(11) 0.045(4) Uani d PD 0.265(3) A 2 C
N23 0.267(12) 0.929(16) 0.1194(18) 0.070(7) Uani d PD 0.265(3) A 2 N
C28 0.375(10) 0.856(11) 0.1038(18) 0.042(4) Uani d PD 0.265(3) A 2 C
C21 0.576(6) 0.523(6) 0.0524(9) 0.043(3) Uani d PD 0.265(3) A 2 C
C22 0.458(5) 0.595(4) 0.0723(8) 0.042(3) Uani d PD 0.265(3) A 2 C
C23 0.511(6) 0.778(6) 0.0850(9) 0.036(2) Uani d PD 0.265(3) A 2 C
C24 0.698(6) 0.881(6) 0.0777(10) 0.044(3) Uani d PD 0.265(3) A 2 C
C25 0.822(5) 0.807(5) 0.0575(7) 0.041(3) Uani d PD 0.265(3) A 2 C
C26 0.760(5) 0.622(5) 0.0450(7) 0.045(3) Uani d PD 0.265(3) A 2 C

loop_
_atom_site_aniso_label
_atom_site_aniso_U_11
_atom_site_aniso_U_22
_atom_site_aniso_U_33
_atom_site_aniso_U_12
_atom_site_aniso_U_13
_atom_site_aniso_U_23
I14 0.0535(11) 0.0615(6) 0.0514(10) 0.0062(7) 0.0143(6) -0.0016(6)
Cl12 0.048(2) 0.047(4) 0.062(2) -0.010(3) 0.009(2) -0.005(4)
Cl15 0.0575(17) 0.059(5) 0.085(3) -0.012(3) 0.0140(18) 0.006(3)
Cl16 0.053(4) 0.057(2) 0.048(5) -0.014(2) -0.015(3) -0.008(2)
N11 0.076(12) 0.085(8) 0.049(14) 0.010(8) 0.008(11) -0.017(9)
C17 0.054(8) 0.037(9) 0.035(12) 0.001(5) 0.001(8) -0.010(5)
N13 0.034(14) 0.073(11) 0.091(8) 0.003(9) 0.000(12) -0.031(9)
C18 0.028(7) 0.053(10) 0.053(7) -0.010(7) 0.009(5) -0.001(7)
C11 0.035(6) 0.037(7) 0.038(5) -0.013(5) 0.005(4) 0.001(5)
C12 0.035(6) 0.040(7) 0.051(6) 0.006(5) -0.009(5) 0.005(6)
C13 0.050(6) 0.038(7) 0.042(5) 0.001(6) 0.000(5) -0.007(5)
C14 0.046(6) 0.043(8) 0.047(6) 0.004(6) 0.003(5) 0.016(6)
C15 0.040(6) 0.029(7) 0.053(6) 0.004(5) -0.002(5) 0.017(6)
C16 0.049(7) 0.039(8) 0.043(5) -0.001(6) -0.007(5) 0.009(6)
I24 0.053(4) 0.057(2) 0.048(5) -0.014(2) -0.015(3) -0.008(2)
Cl22 0.048(2) 0.047(4) 0.062(2) -0.010(3) 0.009(2) -0.005(4)
Cl25 0.0575(17) 0.059(5) 0.085(3) -0.012(3) 0.0140(18) 0.006(3)
Cl26 0.0535(11) 0.0615(6) 0.0514(10) 0.0062(7) 0.0143(6) -0.0016(6)
N21 0.034(14) 0.073(11) 0.091(8) 0.003(9) 0.000(12) -0.031(9)
C27 0.028(7) 0.053(10) 0.053(7) -0.010(7) 0.009(5) -0.001(7)
N23 0.076(12) 0.085(8) 0.049(14) 0.010(8) 0.008(11) -0.017(9)
C28 0.054(8) 0.037(9) 0.035(12) 0.001(5) 0.001(8) -0.010(5)
C21 0.050(6) 0.038(7) 0.042(5) 0.001(6) 0.000(5) -0.007(5)
C22 0.035(6) 0.040(7) 0.051(6) 0.006(5) -0.009(5) 0.005(6)
C23 0.035(6) 0.037(7) 0.038(5) -0.013(5) 0.005(4) 0.001(5)
C24 0.049(7) 0.039(8) 0.043(5) -0.001(6) -0.007(5) 0.009(6)
C25 0.040(6) 0.029(7) 0.053(6) 0.004(5) -0.002(5) 0.017(6)
C26 0.046(6) 0.043(8) 0.047(6) 0.004(6) 0.003(5) 0.016(6)

loop_
_atom_type_symbol
_atom_type_description
_atom_type_scat_dispersion_real
_atom_type_scat_dispersion_imag
_atom_type_scat_source
C C 0.0033 0.0016 'International Tables Vol C Tables 4.2.6.8 and 6.1.1.4'
N N 0.0061 0.0033 'International Tables Vol C Tables 4.2.6.8 and 6.1.1.4'
Cl Cl 0.1484 0.1585 'International Tables Vol C Tables 4.2.6.8 and 6.1.1.4'
I I -0.4742 1.8119 'International Tables Vol C Tables 4.2.6.8 and 6.1.1.4'

loop_
_geom_angle_atom_site_label_1
_geom_angle_atom_site_label_2
_geom_angle_atom_site_label_3
_geom_angle
N11 C17 C11 177(2)
N13 C18 C13 178(2)
C12 C11 C16 121.9(13)
C12 C11 C17 120.2(12)
C16 C11 C17 117.8(12)
C11 C12 C13 120.9(9)
C11 C12 Cl12 120.5(12)
C13 C12 Cl12 118.5(12)
C12 C13 C18 119.2(12)
C12 C13 C14 118.0(12)
C18 C13 C14 122.8(13)
C15 C14 C13 121.3(12)
C15 C14 I14 120.2(11)
C13 C14 I14 118.5(11)
C14 C15 C16 118.6(9)
C14 C15 Cl15 121.3(13)
C16 C15 Cl15 119.9(13)
C11 C16 C15 119.2(13)
C11 C16 Cl16 119.3(13)
C15 C16 Cl16 121.2(13)
N21 C27 C21 176(3)
N23 C28 C23 177(4)
C22 C21 C26 121.9(13)
C22 C21 C27 120.2(12)
C26 C21 C27 117.8(12)
C21 C22 C23 120.8(9)
C21 C22 Cl22 120.5(12)
C23 C22 Cl22 118.5(12)
C22 C23 C28 119.2(12)
C22 C23 C24 118.0(12)
C28 C23 C24 122.8(13)
C25 C24 C23 121.3(12)
C25 C24 I24 120.2(11)
C23 C24 I24 118.5(11)
C24 C25 C26 118.7(9)
C24 C25 Cl25 121.3(13)
C26 C25 Cl25 119.9(13)
C21 C26 C25 119.2(13)
C21 C26 Cl26 119.3(13)
C25 C26 Cl26 121.3(13)

loop_
_geom_bond_atom_site_label_1
_geom_bond_atom_site_label_2
_geom_bond_distance
I14 C14 2.113(15)
Cl12 C12 1.731(10)
Cl15 C15 1.708(9)
Cl16 C16 1.704(19)
N11 C17 1.104(18)
C17 C11 1.48(2)
N13 C18 1.160(19)
C18 C13 1.40(2)
C11 C12 1.361(19)
C11 C16 1.386(19)
C12 C13 1.38(2)
C13 C14 1.415(19)
C14 C15 1.40(2)
C15 C16 1.40(2)
I24 C24 2.113(15)
Cl22 C22 1.732(10)
Cl25 C25 1.708(9)
Cl26 C26 1.704(19)
N21 C27 1.104(18)
C27 C21 1.48(2)
N23 C28 1.160(19)
C28 C23 1.40(2)
C21 C22 1.361(19)
C21 C26 1.386(19)
C22 C23 1.38(2)
C23 C24 1.415(19)
C24 C25 1.40(2)
C25 C26 1.40(2)
